data_7113951
loop_
_publ_author_name
'Timothy C. Davenport'
'Hyun S. Ahn'
'Micah S. Ziegler'
'T. Don Tilley'

_publ_section_title
;
 A molecular structural analog of proposed dinuclear active sites in
 cobalt-based water oxidation catalysts
;
_journal_name_full Chem.Commun.
_journal_page_first 6326
_journal_paper_doi 10.1039/C3CC46865H
_journal_volume 50
_journal_year 2014
_chemical_formula_moiety 'C30 H26 Co2 F2 N6 O4 4+, 4(N O3 1-)'
_chemical_formula_sum 'C30 H26 Co2 F2 N10 O16'
_chemical_formula_weight 938.47
_chemical_name_common '[Co2(u-OH)2(OH2)2(DPFN)][NO3]4'
_chemical_name_systematic
;
 ?
;
_space_group_IT_number 15
_symmetry_cell_setting monoclinic
_symmetry_space_group_name_Hall '-C 2yc'
_symmetry_space_group_name_H-M 'C 1 2/c 1'
_atom_sites_solution_hydrogens geom
_atom_sites_solution_primary direct
_atom_sites_solution_secondary difmap
_audit_creation_method SHELXL-97
_cell_angle_alpha 90.00
_cell_angle_beta 106.8370(10)
_cell_angle_gamma 90.00
_cell_formula_units_Z 4
_cell_length_a 26.800(2)
_cell_length_b 10.8131(8)
_cell_length_c 12.7351(10)
_cell_measurement_reflns_used 4881
_cell_measurement_temperature 100(2)
_cell_measurement_theta_max 25.31
_cell_measurement_theta_min 2.49
_cell_volume 3532.3(5)
_computing_cell_refinement 'Bruker SAINT'
_computing_data_collection 'Bruker APEX2'
_computing_data_reduction 'Bruker SAINT'
_computing_molecular_graphics ORTEP-32
_computing_publication_material WinGX
_computing_structure_refinement 'SHELXL-97 (Sheldrick, 2008)'
_computing_structure_solution 'SHELXS-97 (Sheldrick, 2008)'
_diffrn_ambient_temperature 100(2)
_diffrn_detector_area_resol_mean 8.366
_diffrn_measured_fraction_theta_full 0.999
_diffrn_measured_fraction_theta_max 0.996
_diffrn_measurement_device_type 'Bruker APEX-I CCD'
_diffrn_measurement_method '\f and \w scans'
_diffrn_radiation_monochromator graphite
_diffrn_radiation_source 'fine-focus sealed tube'
_diffrn_radiation_type MoK\a
_diffrn_radiation_wavelength 0.71073
_diffrn_reflns_av_R_equivalents 0.0000
_diffrn_reflns_av_sigmaI/netI 0.0148
_diffrn_reflns_limit_h_max 30
_diffrn_reflns_limit_h_min -32
_diffrn_reflns_limit_k_max 13
_diffrn_reflns_limit_k_min 0
_diffrn_reflns_limit_l_max 15
_diffrn_reflns_limit_l_min 0
_diffrn_reflns_number 3207
_diffrn_reflns_theta_full 25.00
_diffrn_reflns_theta_max 25.32
_diffrn_reflns_theta_min 1.59
_diffrn_standards_number 0
_exptl_absorpt_coefficient_mu 1.042
_exptl_absorpt_correction_T_max 0.745212
_exptl_absorpt_correction_T_min 0.590955
_exptl_absorpt_correction_type multi-scan
_exptl_absorpt_process_details TWINABS
_exptl_crystal_colour red
_exptl_crystal_density_diffrn 1.765
_exptl_crystal_density_method 'not measured'
_exptl_crystal_description block
_exptl_crystal_F_000 1904
_exptl_crystal_size_max 0.37
_exptl_crystal_size_mid 0.17
_exptl_crystal_size_min 0.15
_refine_diff_density_max 0.351
_refine_diff_density_min -0.498
_refine_diff_density_rms 0.067
_refine_ls_extinction_method none
_refine_ls_goodness_of_fit_ref 1.091
_refine_ls_hydrogen_treatment mixed
_refine_ls_matrix_type full
_refine_ls_number_parameters 309
_refine_ls_number_reflns 3207
_refine_ls_number_restraints 0
_refine_ls_restrained_S_all 1.091
_refine_ls_R_factor_all 0.0256
_refine_ls_R_factor_gt 0.0245
_refine_ls_shift/su_max 0.003
_refine_ls_shift/su_mean 0.000
_refine_ls_structure_factor_coef Fsqd
_refine_ls_weighting_details 'calc w=1/[\s^2^(Fo^2^)+(0.0339P)^2^+4.6697P] where P=(Fo^2^+2Fc^2^)/3'
_refine_ls_weighting_scheme calc
_refine_ls_wR_factor_gt 0.0680
_refine_ls_wR_factor_ref 0.0692
_reflns_number_gt 3100
_reflns_number_total 3207
_reflns_threshold_expression >2\s(I)
_cod_data_source_file c3cc46865h2.cif
_cod_data_source_block '[Co2(u-OH)2(OH2)2(DPFN)][NO3]4'
_cod_original_sg_symbol_H-M C2/c
_cod_database_code 7113951

loop_
_symmetry_equiv_pos_as_xyz
'x, y, z'
'-x, y, -z+1/2'
'x+1/2, y+1/2, z'
'-x+1/2, y+1/2, -z+1/2'
'-x, -y, -z'
'x, -y, z-1/2'
'-x+1/2, -y+1/2, -z'
'x+1/2, -y+1/2, z-1/2'

loop_
_atom_site_label
_atom_site_type_symbol
_atom_site_fract_x
_atom_site_fract_y
_atom_site_fract_z
_atom_site_U_iso_or_equiv
_atom_site_adp_type
_atom_site_occupancy
_atom_site_symmetry_multiplicity
_atom_site_calc_flag
_atom_site_refinement_flags
C1 C 0.59082(7) -0.01682(18) -0.20828(16) 0.0160(4) Uani 1 1 d .
C2 C 0.59310(8) -0.14627(19) -0.20681(18) 0.0202(4) Uani 1 1 d .
H2 H 0.6256 -0.1882 -0.1914 0.024 Uiso 1 1 calc R
C3 C 0.54767(8) -0.21032(19) -0.2280(2) 0.0230(4) Uani 1 1 d .
H3 H 0.5481 -0.2982 -0.2279 0.028 Uiso 1 1 calc R
C4 C 0.5000 -0.1464(3) -0.2500 0.0194(6) Uani 1 2 d S
C5 C 0.5000 -0.0150(2) -0.2500 0.0146(5) Uani 1 2 d S
C6 C 0.64171(7) 0.05700(18) -0.18378(16) 0.0164(4) Uani 1 1 d .
C7 C 0.64248(8) 0.1399(2) -0.27866(17) 0.0163(4) Uani 1 1 d .
C8 C 0.68049(8) 0.1352(2) -0.33212(18) 0.0203(4) Uani 1 1 d .
H8 H 0.7080 0.0766 -0.3117 0.024 Uiso 1 1 calc R
C9 C 0.67730(9) 0.2188(2) -0.41679(19) 0.0244(5) Uani 1 1 d .
H9 H 0.7027 0.2178 -0.4556 0.029 Uiso 1 1 calc R
C10 C 0.63670(9) 0.3035(2) -0.44409(19) 0.0258(5) Uani 1 1 d .
H10 H 0.6339 0.3610 -0.5019 0.031 Uiso 1 1 calc R
C11 C 0.60053(8) 0.3031(2) -0.3862(2) 0.0219(4) Uani 1 1 d .
H11 H 0.5727 0.3611 -0.4048 0.026 Uiso 1 1 calc R
C12 C 0.64880(8) 0.1334(2) -0.08065(17) 0.0174(4) Uani 1 1 d .
C13 C 0.69215(9) 0.1239(2) 0.00933(18) 0.0231(5) Uani 1 1 d .
H13 H 0.7194 0.0674 0.0101 0.028 Uiso 1 1 calc R
C14 C 0.69472(9) 0.1997(2) 0.09888(19) 0.0278(5) Uani 1 1 d .
H14 H 0.7244 0.1972 0.1616 0.033 Uiso 1 1 calc R
C15 C 0.65379(10) 0.2787(2) 0.0961(2) 0.0290(6) Uani 1 1 d .
H15 H 0.6545 0.3290 0.1576 0.035 Uiso 1 1 calc R
C16 C 0.61168(9) 0.2836(2) 0.0022(2) 0.0233(5) Uani 1 1 d .
H16 H 0.5837 0.3383 0.0000 0.028 Uiso 1 1 calc R
N1 N 0.54665(6) 0.04857(15) -0.22841(13) 0.0137(3) Uani 1 1 d .
N2 N 0.60358(7) 0.22272(16) -0.30407(15) 0.0157(4) Uani 1 1 d .
N3 N 0.60960(7) 0.21281(18) -0.08544(15) 0.0172(4) Uani 1 1 d .
O1 O 0.50205(7) 0.24653(13) -0.15159(12) 0.0155(3) Uani 1 1 d .
O2 O 0.55762(6) 0.40332(13) -0.21557(15) 0.0233(3) Uani 1 1 d .
F1 F 0.68251(4) -0.02599(11) -0.16640(10) 0.0216(3) Uani 1 1 d .
Co1 Co 0.554201(9) 0.22713(2) -0.22111(2) 0.01306(9) Uani 1 1 d .
H1A H 0.5025(13) 0.201(3) -0.109(2) 0.027(8) Uiso 1 1 d .
H2A H 0.5838(12) 0.441(3) -0.212(3) 0.042(8) Uiso 1 1 d .
H2B H 0.5420(16) 0.431(4) -0.167(3) 0.072(13) Uiso 1 1 d .
N4 N 0.67918(6) 0.47988(16) 0.34989(15) 0.0209(4) Uani 1 1 d .
O3 O 0.63264(5) 0.43984(14) 0.31201(14) 0.0257(4) Uani 1 1 d .
O4 O 0.68729(6) 0.59262(15) 0.34972(18) 0.0387(4) Uani 1 1 d .
O5 O 0.71440(6) 0.40460(17) 0.38588(19) 0.0420(5) Uani 1 1 d .
N5 N 0.5000 0.0000 0.0000 0.0423(8) Uani 1 2 d S
O6 O 0.4874(3) 0.1091(5) 0.0037(4) 0.0647(17) Uani 0.50 1 d P
O7 O 0.5254(2) 0.0886(6) 0.0132(4) 0.0558(14) Uani 0.50 1 d P
O8 O 0.55246(16) -0.0140(4) 0.0170(3) 0.0479(10) Uani 0.50 1 d P
N6 N 0.49829(13) 0.4774(2) 0.0439(2) 0.0604(7) Uani 0.50 1 d P
O9 O 0.54199(16) 0.4217(4) 0.1023(3) 0.0422(10) Uani 0.50 1 d P
O10 O 0.46235(14) 0.4772(4) 0.0556(4) 0.0479(13) Uani 0.50 1 d P
O11 O 0.49829(13) 0.4774(2) 0.0439(2) 0.0604(7) Uani 0.50 1 d P

loop_
_atom_site_aniso_label
_atom_site_aniso_U_11
_atom_site_aniso_U_22
_atom_site_aniso_U_33
_atom_site_aniso_U_23
_atom_site_aniso_U_13
_atom_site_aniso_U_12
C1 0.0166(9) 0.0187(10) 0.0131(9) 0.0008(8) 0.0051(8) 0.0022(7)
C2 0.0205(10) 0.0182(10) 0.0220(11) 0.0010(9) 0.0061(9) 0.0051(8)
C3 0.0261(11) 0.0145(9) 0.0277(11) 0.0004(9) 0.0065(10) 0.0032(8)
C4 0.0214(14) 0.0174(13) 0.0193(14) 0.000 0.0060(13) 0.000
C5 0.0178(12) 0.0162(13) 0.0097(12) 0.000 0.0037(11) 0.000
C6 0.0115(9) 0.0187(9) 0.0184(10) 0.0004(8) 0.0031(8) 0.0051(8)
C7 0.0136(10) 0.0182(10) 0.0154(10) -0.0019(8) 0.0016(8) -0.0011(8)
C8 0.0151(10) 0.0257(11) 0.0206(10) -0.0026(9) 0.0062(9) 0.0015(8)
C9 0.0168(10) 0.0354(13) 0.0237(12) -0.0003(9) 0.0100(9) -0.0014(9)
C10 0.0205(11) 0.0334(12) 0.0243(12) 0.0085(9) 0.0076(9) -0.0002(9)
C11 0.0170(10) 0.0243(11) 0.0244(11) 0.0068(10) 0.0063(10) 0.0016(8)
C12 0.0154(10) 0.0204(11) 0.0167(10) 0.0027(8) 0.0052(8) 0.0000(8)
C13 0.0174(10) 0.0291(12) 0.0216(11) 0.0035(9) 0.0039(9) -0.0010(9)
C14 0.0229(11) 0.0389(13) 0.0177(11) 0.0007(9) -0.0003(9) -0.0065(10)
C15 0.0268(13) 0.0389(14) 0.0223(12) -0.0108(10) 0.0090(10) -0.0093(10)
C16 0.0204(11) 0.0286(12) 0.0233(12) -0.0086(10) 0.0103(10) -0.0045(9)
N1 0.0149(8) 0.0159(8) 0.0099(7) -0.0002(7) 0.0030(7) 0.0003(6)
N2 0.0120(9) 0.0177(9) 0.0171(9) 0.0001(7) 0.0038(7) 0.0006(7)
N3 0.0128(9) 0.0227(10) 0.0169(9) -0.0026(7) 0.0053(7) -0.0023(7)
O1 0.0119(7) 0.0198(7) 0.0156(7) -0.0015(6) 0.0053(6) -0.0005(7)
O2 0.0136(7) 0.0150(7) 0.0414(10) -0.0022(7) 0.0080(8) -0.0022(6)
F1 0.0150(5) 0.0229(6) 0.0261(7) 0.0025(5) 0.0047(5) 0.0078(5)
Co1 0.01023(13) 0.01377(14) 0.01553(15) -0.00066(10) 0.00428(13) 0.00045(9)
N4 0.0160(8) 0.0270(9) 0.0209(9) 0.0007(8) 0.0073(8) 0.0021(7)
O3 0.0159(7) 0.0218(7) 0.0383(9) -0.0026(7) 0.0060(7) -0.0006(6)
O4 0.0244(8) 0.0262(9) 0.0579(12) 0.0008(9) -0.0001(9) -0.0045(7)
O5 0.0188(8) 0.0392(10) 0.0676(13) 0.0131(10) 0.0120(9) 0.0126(7)
N5 0.077(2) 0.0370(18) 0.0153(14) 0.0097(13) 0.0169(17) 0.006(2)
O6 0.113(5) 0.054(3) 0.051(3) 0.024(2) 0.060(3) 0.037(3)
O7 0.055(3) 0.073(4) 0.028(2) 0.018(2) -0.006(2) -0.027(3)
O8 0.052(2) 0.052(3) 0.039(2) 0.0165(19) 0.012(2) 0.000(2)
N6 0.0760(17) 0.0366(13) 0.0501(14) -0.0017(10) -0.0110(17) -0.0216(14)
O9 0.048(2) 0.045(2) 0.036(2) -0.0007(17) 0.0144(18) 0.0217(19)
O10 0.0133(15) 0.057(3) 0.074(3) -0.053(2) 0.0143(18) -0.0117(16)
O11 0.0760(17) 0.0366(13) 0.0501(14) -0.0017(10) -0.0110(17) -0.0216(14)

loop_
_atom_type_symbol
_atom_type_description
_atom_type_scat_dispersion_real
_atom_type_scat_dispersion_imag
_atom_type_scat_source
C C 0.0033 0.0016 'International Tables Vol C Tables 4.2.6.8 and 6.1.1.4'
H H 0.0000 0.0000 'International Tables Vol C Tables 4.2.6.8 and 6.1.1.4'
N N 0.0061 0.0033 'International Tables Vol C Tables 4.2.6.8 and 6.1.1.4'
O O 0.0106 0.0060 'International Tables Vol C Tables 4.2.6.8 and 6.1.1.4'
F F 0.0171 0.0103 'International Tables Vol C Tables 4.2.6.8 and 6.1.1.4'
Co Co 0.3494 0.9721 'International Tables Vol C Tables 4.2.6.8 and 6.1.1.4'

loop_
_geom_angle_atom_site_label_1
_geom_angle_atom_site_label_2
_geom_angle_atom_site_label_3
_geom_angle
_geom_angle_site_symmetry_1
_geom_angle_site_symmetry_3
N1 C1 C2 124.28(18) . .
N1 C1 C6 116.71(17) . .
C2 C1 C6 119.01(17) . .
C3 C2 C1 118.28(18) . .
C3 C2 H2 120.9 . .
C1 C2 H2 120.9 . .
C2 C3 C4 119.91(19) . .
C2 C3 H3 120.0 . .
C4 C3 H3 120.0 . .
C3 C4 C3 121.1(3) 2_654 .
C3 C4 C5 119.43(13) 2_654 .
C3 C4 C5 119.43(13) . .
N1 C5 N1 120.4(2) . 2_654
N1 C5 C4 119.80(11) . .
N1 C5 C4 119.80(11) 2_654 .
F1 C6 C7 108.68(16) . .
F1 C6 C12 108.68(16) . .
C7 C6 C12 110.03(16) . .
F1 C6 C1 108.10(16) . .
C7 C6 C1 111.35(16) . .
C12 C6 C1 109.93(16) . .
N2 C7 C8 122.6(2) . .
N2 C7 C6 113.57(18) . .
C8 C7 C6 123.78(19) . .
C7 C8 C9 118.1(2) . .
C7 C8 H8 121.0 . .
C9 C8 H8 121.0 . .
C10 C9 C8 119.4(2) . .
C10 C9 H9 120.3 . .
C8 C9 H9 120.3 . .
C11 C10 C9 119.1(2) . .
C11 C10 H10 120.5 . .
C9 C10 H10 120.5 . .
N2 C11 C10 121.7(2) . .
N2 C11 H11 119.2 . .
C10 C11 H11 119.2 . .
N3 C12 C13 123.0(2) . .
N3 C12 C6 114.11(18) . .
C13 C12 C6 122.9(2) . .
C12 C13 C14 117.9(2) . .
C12 C13 H13 121.1 . .
C14 C13 H13 121.1 . .
C15 C14 C13 119.5(2) . .
C15 C14 H14 120.2 . .
C13 C14 H14 120.2 . .
C14 C15 C16 119.2(2) . .
C14 C15 H15 120.4 . .
C16 C15 H15 120.4 . .
N3 C16 C15 121.5(2) . .
N3 C16 H16 119.2 . .
C15 C16 H16 119.2 . .
C1 N1 C5 118.31(17) . .
C1 N1 Co1 116.25(12) . .
C5 N1 Co1 125.42(13) . .
C7 N2 C11 119.17(19) . .
C7 N2 Co1 119.73(15) . .
C11 N2 Co1 121.08(15) . .
C16 N3 C12 118.88(19) . .
C16 N3 Co1 122.34(16) . .
C12 N3 Co1 118.69(15) . .
Co1 O1 Co1 95.85(7) . 2_654
Co1 O1 H1A 115(3) . .
Co1 O1 H1A 114(3) 2_654 .
Co1 O2 H2A 123(2) . .
Co1 O2 H2B 109(3) . .
H2A O2 H2B 112(4) . .
O1 Co1 O1 82.71(7) . 2_654
O1 Co1 O2 84.55(7) . .
O1 Co1 O2 86.46(7) 2_654 .
O1 Co1 N2 173.14(7) . .
O1 Co1 N2 92.10(7) 2_654 .
O2 Co1 N2 90.68(8) . .
O1 Co1 N3 94.11(7) . .
O1 Co1 N3 176.49(7) 2_654 .
O2 Co1 N3 91.76(8) . .
N2 Co1 N3 90.95(7) . .
O1 Co1 N1 93.00(6) . .
O1 Co1 N1 91.33(6) 2_654 .
O2 Co1 N1 176.89(6) . .
N2 Co1 N1 91.59(7) . .
N3 Co1 N1 90.32(7) . .
O1 Co1 Co1 42.19(5) . 2_654
O1 Co1 Co1 41.96(5) 2_654 2_654
O2 Co1 Co1 92.58(5) . 2_654
N2 Co1 Co1 133.49(6) . 2_654
N3 Co1 Co1 135.23(6) . 2_654
N1 Co1 Co1 84.32(4) . 2_654
O5 N4 O4 122.40(18) . .
O5 N4 O3 118.49(18) . .
O4 N4 O3 119.11(17) . .
O7 N5 O6 129.9(3) . 5_655
O7 N5 O6 129.9(3) 5_655 .
O7 N5 O8 117.8(4) 5_655 .
O6 N5 O8 112.3(4) . .
O7 N5 O8 117.8(4) . 5_655
O6 N5 O8 112.3(4) 5_655 5_655
O7 O8 O6 102.8(4) . 5_655
O10 N6 O11 116.8(5) . 5_665
O10 N6 N6 116.8(5) . 5_665
O10 N6 O9 129.2(4) . .
O11 N6 O9 113.3(5) 5_665 .

loop_
_geom_bond_atom_site_label_1
_geom_bond_atom_site_label_2
_geom_bond_distance
_geom_bond_site_symmetry_2
C1 N1 1.338(2) .
C1 C2 1.401(3) .
C1 C6 1.532(3) .
C2 C3 1.358(3) .
C2 H2 0.9500 .
C3 C4 1.408(2) .
C3 H3 0.9500 .
C4 C3 1.408(2) 2_654
C4 C5 1.421(4) .
C5 N1 1.383(2) .
C5 N1 1.383(2) 2_654
C6 F1 1.382(2) .
C6 C7 1.510(3) .
C6 C12 1.516(3) .
C7 N2 1.341(3) .
C7 C8 1.380(3) .
C8 C9 1.390(3) .
C8 H8 0.9500 .
C9 C10 1.387(3) .
C9 H9 0.9500 .
C10 C11 1.378(3) .
C10 H10 0.9500 .
C11 N2 1.344(3) .
C11 H11 0.9500 .
C12 N3 1.345(3) .
C12 C13 1.379(3) .
C13 C14 1.390(3) .
C13 H13 0.9500 .
C14 C15 1.382(4) .
C14 H14 0.9500 .
C15 C16 1.387(3) .
C15 H15 0.9500 .
C16 N3 1.341(3) .
C16 H16 0.9500 .
N1 Co1 1.9408(16) .
N2 Co1 1.9182(19) .
N3 Co1 1.9306(19) .
O1 Co1 1.8703(16) .
O1 Co1 1.8787(17) 2_654
O1 H1A 0.73(3) .
O2 Co1 1.9077(14) .
O2 H2A 0.80(3) .
O2 H2B 0.89(4) .
Co1 O1 1.8787(17) 2_654
Co1 Co1 2.7826(5) 2_654
N4 O5 1.230(2) .
N4 O4 1.238(2) .
N4 O3 1.276(2) .
N5 O7 1.159(5) .
N5 O7 1.159(5) 5_655
N5 O6 1.232(5) 5_655
N5 O6 1.232(5) .
N5 O8 1.367(4) .
N5 O8 1.367(4) 5_655
N6 O10 1.016(4) .
N6 O11 1.248(5) 5_665
N6 O9 1.336(5) .
